data_4306497
loop_
_publ_author_name
'Haitao Zhang'
'Bo Li'
'Jinyu Sun'
'Rodolphe Cl\'erac'
'Evgeny V. Dikarev'

_publ_section_title
;
Fluorinated \b-Diketonates of the First Row Divalent Transition Metals: New
Approach to the Synthesis of Unsolvated Species
;
_journal_name_full 'Inorganic Chemistry'
_journal_page_first 10046
_journal_page_last 10052
_journal_paper_doi 10.1021/ic801320p
_journal_volume 47
_journal_year 2008
_chemical_formula_moiety
;
 Fe2 (C F3 C O C H C O C F3)4
;
_chemical_formula_sum 'C20 H4 F24 Fe2 O8'
_chemical_formula_weight 939.93
_chemical_melting_point ?
_chemical_name_systematic
; 
 tetra(hexafluoroacetylacetonate)-diiron(II,II) 
;
_space_group_IT_number 15
_symmetry_cell_setting monoclinic
_symmetry_space_group_name_Hall '-C 2yc'
_symmetry_space_group_name_H-M 'C 1 2/c 1'
_atom_sites_solution_hydrogens difmap
_atom_sites_solution_primary direct
_atom_sites_solution_secondary difmap
_audit_creation_method SHELXL-97
_cell_angle_alpha 90.00
_cell_angle_beta 108.8530(10)
_cell_angle_gamma 90.00
_cell_formula_units_Z 4
_cell_length_a 20.479(3)
_cell_length_b 7.6582(10)
_cell_length_c 20.546(3)
_cell_measurement_reflns_used 7473
_cell_measurement_temperature 173(2)
_cell_measurement_theta_max 25.94
_cell_measurement_theta_min 2.10
_cell_volume 3049.4(7)
_computing_cell_refinement 'SMART, SAINT'
_computing_data_collection SMART
_computing_data_reduction SAINT
_computing_molecular_graphics 'SHELXP-93 (sheldrick, 1993)'
_computing_publication_material 'SHELXCIF-93 (sheldrick, 1993)'
_computing_structure_refinement 'SHELXL-97 (Sheldrick, 1997)'
_computing_structure_solution 'SHELXS-97 (Sheldrick, 1990)'
_diffrn_ambient_temperature 173(2)
_diffrn_measured_fraction_theta_full 0.998
_diffrn_measured_fraction_theta_max 0.998
_diffrn_measurement_device_type 'Bruker SMART APEX CCD'
_diffrn_measurement_method '0.3 deg wide \w exposures'
_diffrn_radiation_monochromator graphite
_diffrn_radiation_source 'fine-focus sealed tube'
_diffrn_radiation_type MoK\a
_diffrn_radiation_wavelength 0.71073
_diffrn_reflns_av_R_equivalents 0.0192
_diffrn_reflns_av_sigmaI/netI 0.0161
_diffrn_reflns_limit_h_max 25
_diffrn_reflns_limit_h_min -25
_diffrn_reflns_limit_k_max 9
_diffrn_reflns_limit_k_min -9
_diffrn_reflns_limit_l_max 25
_diffrn_reflns_limit_l_min -25
_diffrn_reflns_number 11149
_diffrn_reflns_theta_full 25.97
_diffrn_reflns_theta_max 25.97
_diffrn_reflns_theta_min 2.44
_diffrn_standards_decay_% 0
_diffrn_standards_interval_count na
_diffrn_standards_interval_time na
_diffrn_standards_number 'none (area detector data)'
_exptl_absorpt_coefficient_mu 1.142
_exptl_absorpt_correction_T_max 0.8751
_exptl_absorpt_correction_T_min 0.7329
_exptl_absorpt_correction_type 'multi-scan (SADABS)'
_exptl_crystal_colour orange
_exptl_crystal_density_diffrn 2.047
_exptl_crystal_density_meas ?
_exptl_crystal_density_method .
_exptl_crystal_description block
_exptl_crystal_F_000 1824
_exptl_crystal_size_max 0.29
_exptl_crystal_size_mid 0.18
_exptl_crystal_size_min 0.12
_refine_diff_density_max 1.024
_refine_diff_density_min -0.963
_refine_diff_density_rms 0.103
_refine_ls_extinction_coef noref
_refine_ls_extinction_method none
_refine_ls_goodness_of_fit_ref 1.124
_refine_ls_hydrogen_treatment refall
_refine_ls_matrix_type full
_refine_ls_number_parameters 289
_refine_ls_number_reflns 2982
_refine_ls_number_restraints 72
_refine_ls_restrained_S_all 1.189
_refine_ls_R_factor_all 0.0836
_refine_ls_R_factor_gt 0.0766
_refine_ls_shift/su_max 0.000
_refine_ls_shift/su_mean 0.000
_refine_ls_structure_factor_coef Fsqd
_refine_ls_weighting_details 'calc w=1/[\s^2^(Fo^2^)+(0.1027P)^2^+15.4133P] where P=(Fo^2^+2Fc^2^)/3'
_refine_ls_weighting_scheme calc
_refine_ls_wR_factor_gt 0.2063
_refine_ls_wR_factor_ref 0.2138
_reflns_number_gt 2595
_reflns_number_total 2982
_reflns_threshold_expression >2sigma(I)
_cod_data_source_file ic801320p_si_001_3.cif
_cod_data_source_block Fe2(CF3COCHCOCF3)4_(2)
_cod_depositor_comments
;
The following automatic conversions were performed:

'_chemical_melting_point' value 'not measured' was changed to '?' -
the value is undefined or not given.

Automatic conversion script
Id: cif_fix_values 1646 2011-03-28 12:23:43Z adriana 
;
_cod_original_cell_volume 3049.5(7)
_cod_database_code 4306497

loop_
_symmetry_equiv_pos_as_xyz
'x, y, z'
'-x, y, -z+1/2'
'x+1/2, y+1/2, z'
'-x+1/2, y+1/2, -z+1/2'
'-x, -y, -z'
'x, -y, z-1/2'
'-x+1/2, -y+1/2, -z'
'x+1/2, -y+1/2, z-1/2'

loop_
_atom_site_label
_atom_site_type_symbol
_atom_site_fract_x
_atom_site_fract_y
_atom_site_fract_z
_atom_site_U_iso_or_equiv
_atom_site_adp_type
_atom_site_occupancy
_atom_site_symmetry_multiplicity
_atom_site_calc_flag
_atom_site_refinement_flags
_atom_site_disorder_assembly
_atom_site_disorder_group
Fe1 Fe 0.0000 0.7707(2) 0.2500 0.0630(4) Uani 1 2 d S . .
Fe2 Fe 0.0000 1.1993(2) 0.2500 0.0616(4) Uani 1 2 d S . .
O1 O -0.04872(18) 0.8978(5) 0.30348(16) 0.0517(9) Uani 1 1 d . A .
O2 O 0.05130(19) 0.6329(5) 0.33127(16) 0.0526(9) Uani 1 1 d . . .
O3 O 0.06667(16) 1.3502(5) 0.22527(17) 0.0526(9) Uani 1 1 d . . .
O4 O 0.07538(16) 1.0892(5) 0.32360(17) 0.0505(8) Uani 1 1 d . A .
C1 C -0.0877(3) 0.9853(8) 0.3943(3) 0.0601(14) Uani 1 1 d D A 1
F1 F -0.0875(5) 0.9354(14) 0.4561(4) 0.0461(19) Uiso 0.40 1 d PD A 1
F2 F -0.1496(4) 0.9983(15) 0.3479(5) 0.057(2) Uiso 0.40 1 d PD A 1
F3 F -0.0558(6) 1.1485(11) 0.4062(6) 0.055(2) Uiso 0.40 1 d PD A 1
F1X F -0.0726(7) 0.9912(19) 0.4627(5) 0.060(4) Uiso 0.30 1 d PD A 2
F2X F -0.1541(7) 0.922(2) 0.3699(9) 0.092(4) Uiso 0.30 1 d PD A 2
F3X F -0.0913(10) 1.1534(16) 0.3819(9) 0.091(4) Uiso 0.30 1 d PD A 2
F1Y F -0.1147(9) 0.895(2) 0.4343(9) 0.087(5) Uiso 0.30 1 d PD A 3
F2Y F -0.1386(6) 1.0683(17) 0.3468(5) 0.055(3) Uiso 0.30 1 d PD A 3
F3Y F -0.0501(12) 1.121(3) 0.4248(13) 0.139(12) Uiso 0.30 1 d PD A 3
C2 C -0.0421(3) 0.8708(7) 0.3665(2) 0.0467(11) Uani 1 1 d . . .
C3 C 0.0016(3) 0.7547(7) 0.4106(2) 0.0485(11) Uani 1 1 d . A .
H3 H -0.003(3) 0.751(7) 0.457(3) 0.055(15) Uiso 1 1 d . . .
C4 C 0.0451(3) 0.6440(7) 0.3903(2) 0.0489(11) Uani 1 1 d . . .
C5 C 0.0911(4) 0.5180(8) 0.4432(3) 0.0667(17) Uani 1 1 d D . 1
F4 F 0.0986(5) 0.5543(12) 0.5076(3) 0.0434(17) Uiso 0.40 1 d PD . 1
F5 F 0.1554(4) 0.5084(17) 0.4359(6) 0.051(2) Uiso 0.40 1 d PD . 1
F6 F 0.0592(6) 0.3544(12) 0.4284(7) 0.066(3) Uiso 0.40 1 d PD . 1
F4X F 0.0738(7) 0.5166(15) 0.5018(6) 0.055(3) Uiso 0.30 1 d PD . 2
F5X F 0.1563(8) 0.557(3) 0.4518(11) 0.105(8) Uiso 0.30 1 d PD . 2
F6X F 0.0827(9) 0.3555(16) 0.4220(8) 0.079(5) Uiso 0.30 1 d PD . 2
F4Y F 0.1213(7) 0.6086(18) 0.5050(6) 0.072(4) Uiso 0.30 1 d PD A 3
F5Y F 0.1423(7) 0.446(2) 0.4302(7) 0.070(4) Uiso 0.30 1 d PD A 3
F6Y F 0.0562(13) 0.378(3) 0.4531(15) 0.153(12) Uiso 0.30 1 d PD A 3
C6 C 0.1693(3) 1.4805(7) 0.2225(3) 0.0573(13) Uani 1 1 d D . 1
F7 F 0.1665(7) 1.6424(11) 0.2473(7) 0.062(2) Uiso 0.40 1 d PD . 1
F8 F 0.1378(5) 1.4928(16) 0.1523(4) 0.051(2) Uiso 0.40 1 d PD . 1
F9 F 0.2351(4) 1.4416(13) 0.2342(6) 0.0413(17) Uiso 0.40 1 d PD . 1
F7X F 0.1944(10) 1.614(2) 0.2677(8) 0.103(6) Uiso 0.30 1 d PD . 2
F8X F 0.1347(7) 1.557(2) 0.1647(7) 0.073(4) Uiso 0.30 1 d PD . 2
F9X F 0.2246(6) 1.4052(18) 0.2124(8) 0.065(4) Uiso 0.30 1 d PD . 2
F7Y F 0.1421(8) 1.6354(15) 0.2259(8) 0.071(4) Uiso 0.30 1 d PD . 3
F8Y F 0.1559(9) 1.440(2) 0.1557(7) 0.088(6) Uiso 0.30 1 d PD . 3
F9Y F 0.2361(6) 1.4851(19) 0.2565(8) 0.071(4) Uiso 0.30 1 d PD . 3
C7 C 0.1313(2) 1.3493(6) 0.2531(2) 0.0447(10) Uani 1 1 d . . .
C8 C 0.1690(2) 1.2472(6) 0.3083(3) 0.0442(11) Uani 1 1 d . A .
H8 H 0.218(3) 1.261(7) 0.326(3) 0.058(16) Uiso 1 1 d . . .
C9 C 0.1391(2) 1.1266(7) 0.3393(2) 0.0443(10) Uani 1 1 d . . .
C10 C 0.1850(3) 1.0187(8) 0.3993(3) 0.0571(13) Uani 1 1 d D A 1
F10 F 0.1872(7) 0.8535(11) 0.3746(6) 0.054(2) Uiso 0.40 1 d PD A 1
F11 F 0.1579(5) 1.0145(17) 0.4496(5) 0.048(2) Uiso 0.40 1 d PD A 1
F12 F 0.2500(4) 1.0832(15) 0.4207(5) 0.044(2) Uiso 0.40 1 d PD A 1
F10X F 0.2078(10) 0.878(2) 0.3779(10) 0.092(7) Uiso 0.30 1 d PD A 2
F11X F 0.1521(6) 0.9503(19) 0.4408(6) 0.063(4) Uiso 0.30 1 d PD A 2
F12X F 0.2387(7) 1.1136(19) 0.4362(8) 0.082(5) Uiso 0.30 1 d PD A 2
F10Y F 0.1766(9) 0.8488(16) 0.3952(10) 0.090(6) Uiso 0.30 1 d PD A 3
F11Y F 0.1744(7) 1.0731(18) 0.4590(6) 0.063(4) Uiso 0.30 1 d PD A 3
F12Y F 0.2524(6) 1.027(2) 0.4122(7) 0.065(4) Uiso 0.30 1 d PD A 3

loop_
_atom_site_aniso_label
_atom_site_aniso_U_11
_atom_site_aniso_U_22
_atom_site_aniso_U_33
_atom_site_aniso_U_23
_atom_site_aniso_U_13
_atom_site_aniso_U_12
Fe1 0.0545(7) 0.1125(11) 0.0241(5) 0.000 0.0159(4) 0.000
Fe2 0.0279(5) 0.1096(10) 0.0461(6) 0.000 0.0104(4) 0.000
O1 0.0486(18) 0.077(2) 0.0317(16) 0.0042(16) 0.0156(14) -0.0046(17)
O2 0.059(2) 0.070(2) 0.0308(16) -0.0069(15) 0.0172(14) -0.0036(17)
O3 0.0350(16) 0.076(2) 0.0450(18) 0.0008(17) 0.0107(14) 0.0074(16)
O4 0.0364(16) 0.078(2) 0.0393(17) -0.0062(16) 0.0150(13) -0.0060(16)
C1 0.072(4) 0.071(4) 0.043(3) 0.005(2) 0.027(3) 0.006(3)
C2 0.052(3) 0.057(3) 0.033(2) -0.0011(19) 0.0166(19) -0.010(2)
C3 0.068(3) 0.053(3) 0.029(2) -0.0015(19) 0.020(2) -0.005(2)
C4 0.063(3) 0.054(3) 0.031(2) -0.0059(19) 0.016(2) -0.005(2)
C5 0.097(5) 0.064(4) 0.041(3) 0.001(2) 0.024(3) 0.012(3)
C6 0.049(3) 0.058(3) 0.064(4) 0.005(3) 0.017(3) 0.004(2)
C7 0.036(2) 0.053(3) 0.047(2) -0.008(2) 0.0153(19) 0.0052(19)
C8 0.030(2) 0.055(3) 0.046(3) -0.005(2) 0.0109(19) 0.0020(19)
C9 0.036(2) 0.058(3) 0.040(2) -0.011(2) 0.0133(18) 0.0012(19)
C10 0.042(3) 0.077(4) 0.052(3) 0.005(3) 0.016(2) 0.002(2)

loop_
_atom_type_symbol
_atom_type_description
_atom_type_scat_dispersion_real
_atom_type_scat_dispersion_imag
_atom_type_scat_source
C C 0.0033 0.0016 'International Tables Vol C Tables 4.2.6.8 and 6.1.1.4'
H H 0.0000 0.0000 'International Tables Vol C Tables 4.2.6.8 and 6.1.1.4'
O O 0.0106 0.0060 'International Tables Vol C Tables 4.2.6.8 and 6.1.1.4'
F F 0.0171 0.0103 'International Tables Vol C Tables 4.2.6.8 and 6.1.1.4'
Fe Fe 0.3463 0.8444 'International Tables Vol C Tables 4.2.6.8 and 6.1.1.4'

loop_
_geom_angle_atom_site_label_1
_geom_angle_atom_site_label_2
_geom_angle_atom_site_label_3
_geom_angle
_geom_angle_site_symmetry_1
_geom_angle_site_symmetry_3
_geom_angle_publ_flag
O1 Fe1 O1 120.6(2) . 2 ?
O1 Fe1 O2 120.80(15) . 2 ?
O1 Fe1 O2 91.12(14) 2 2 ?
O1 Fe1 O2 91.12(14) . . ?
O1 Fe1 O2 120.80(15) 2 . ?
O2 Fe1 O2 115.1(2) 2 . ?
O1 Fe1 C4 131.80(14) . 2 ?
O1 Fe1 C4 70.46(15) 2 2 ?
O2 Fe1 C4 20.67(15) 2 2 ?
O2 Fe1 C4 125.20(15) . 2 ?
O1 Fe1 C4 70.46(15) . . ?
O1 Fe1 C4 131.80(14) 2 . ?
O2 Fe1 C4 125.20(15) 2 . ?
O2 Fe1 C4 20.67(15) . . ?
C4 Fe1 C4 140.9(2) 2 . ?
O1 Fe1 C2 20.97(15) . . ?
O1 Fe1 C2 132.16(16) 2 . ?
O2 Fe1 C2 128.56(14) 2 . ?
O2 Fe1 C2 70.17(14) . . ?
C4 Fe1 C2 145.78(14) 2 . ?
C4 Fe1 C2 49.50(15) . . ?
O1 Fe1 C2 132.16(16) . 2 ?
O1 Fe1 C2 20.97(15) 2 2 ?
O2 Fe1 C2 70.17(14) 2 2 ?
O2 Fe1 C2 128.56(14) . 2 ?
C4 Fe1 C2 49.50(15) 2 2 ?
C4 Fe1 C2 145.78(14) . 2 ?
C2 Fe1 C2 149.3(2) . 2 ?
O1 Fe1 O4 65.74(13) . . ?
O1 Fe1 O4 67.03(13) 2 . ?
O2 Fe1 O4 154.80(13) 2 . ?
O2 Fe1 O4 87.81(13) . . ?
C4 Fe1 O4 135.76(12) 2 . ?
C4 Fe1 O4 79.92(12) . . ?
C2 Fe1 O4 67.20(11) . . ?
C2 Fe1 O4 87.67(12) 2 . ?
O1 Fe1 O4 67.03(13) . 2 ?
O1 Fe1 O4 65.74(13) 2 2 ?
O2 Fe1 O4 87.81(13) 2 2 ?
O2 Fe1 O4 154.80(13) . 2 ?
C4 Fe1 O4 79.92(12) 2 2 ?
C4 Fe1 O4 135.76(12) . 2 ?
C2 Fe1 O4 87.67(12) . 2 ?
C2 Fe1 O4 67.20(11) 2 2 ?
O4 Fe1 O4 72.17(14) . 2 ?
O1 Fe1 Fe2 60.29(11) . . ?
O1 Fe1 Fe2 60.29(11) 2 . ?
O2 Fe1 Fe2 122.43(11) 2 . ?
O2 Fe1 Fe2 122.43(11) . . ?
C4 Fe1 Fe2 109.57(10) 2 . ?
C4 Fe1 Fe2 109.57(10) . . ?
C2 Fe1 Fe2 74.64(10) . . ?
C2 Fe1 Fe2 74.64(10) 2 . ?
O4 Fe1 Fe2 36.08(7) . . ?
O4 Fe1 Fe2 36.08(7) 2 . ?
O1 Fe1 C3 45.57(14) . . ?
O1 Fe1 C3 137.45(14) 2 . ?
O2 Fe1 C3 131.34(14) 2 . ?
O2 Fe1 C3 45.55(14) . . ?
C4 Fe1 C3 151.92(14) 2 . ?
C4 Fe1 C3 24.89(14) . . ?
C2 Fe1 C3 24.62(14) . . ?
C2 Fe1 C3 158.24(14) 2 . ?
O4 Fe1 C3 71.94(11) . . ?
O4 Fe1 C3 111.71(12) 2 . ?
Fe2 Fe1 C3 92.12(9) . . ?
O1 Fe1 C3 137.45(14) . 2 ?
O1 Fe1 C3 45.57(14) 2 2 ?
O2 Fe1 C3 45.55(14) 2 2 ?
O2 Fe1 C3 131.34(14) . 2 ?
C4 Fe1 C3 24.89(14) 2 2 ?
C4 Fe1 C3 151.92(14) . 2 ?
C2 Fe1 C3 158.24(14) . 2 ?
C2 Fe1 C3 24.62(14) 2 2 ?
O4 Fe1 C3 111.71(12) . 2 ?
O4 Fe1 C3 71.94(11) 2 2 ?
Fe2 Fe1 C3 92.12(9) . 2 ?
C3 Fe1 C3 175.75(19) . 2 ?
O4 Fe2 O4 129.3(2) 2 . ?
O4 Fe2 O3 119.24(14) 2 . ?
O4 Fe2 O3 90.72(14) . . ?
O4 Fe2 O3 90.72(14) 2 2 ?
O4 Fe2 O3 119.24(14) . 2 ?
O3 Fe2 O3 108.5(2) . 2 ?
O4 Fe2 O1 70.50(13) 2 . ?
O4 Fe2 O1 69.18(13) . . ?
O3 Fe2 O1 157.36(13) . . ?
O3 Fe2 O1 90.99(13) 2 . ?
O4 Fe2 O1 69.18(13) 2 2 ?
O4 Fe2 O1 70.50(13) . 2 ?
O3 Fe2 O1 90.99(13) . 2 ?
O3 Fe2 O1 157.36(13) 2 2 ?
O1 Fe2 O1 72.92(15) . 2 ?
O4 Fe2 C9 20.83(14) 2 2 ?
O4 Fe2 C9 140.35(15) . 2 ?
O3 Fe2 C9 124.64(13) . 2 ?
O3 Fe2 C9 69.89(14) 2 2 ?
O1 Fe2 C9 72.30(12) . 2 ?
O1 Fe2 C9 89.71(13) 2 2 ?
O4 Fe2 C9 140.35(15) 2 . ?
O4 Fe2 C9 20.83(14) . . ?
O3 Fe2 C9 69.89(14) . . ?
O3 Fe2 C9 124.64(13) 2 . ?
O1 Fe2 C9 89.71(13) . . ?
O1 Fe2 C9 72.30(12) 2 . ?
C9 Fe2 C9 157.8(2) 2 . ?
O4 Fe2 C7 70.25(14) 2 2 ?
O4 Fe2 C7 132.59(13) . 2 ?
O3 Fe2 C7 118.34(15) . 2 ?
O3 Fe2 C7 20.47(14) 2 2 ?
O1 Fe2 C7 83.84(12) . 2 ?
O1 Fe2 C7 138.00(12) 2 2 ?
C9 Fe2 C7 49.43(14) 2 2 ?
C9 Fe2 C7 143.35(13) . 2 ?
O4 Fe2 C7 132.59(13) 2 . ?
O4 Fe2 C7 70.25(14) . . ?
O3 Fe2 C7 20.47(14) . . ?
O3 Fe2 C7 118.34(15) 2 . ?
O1 Fe2 C7 138.00(12) . . ?
O1 Fe2 C7 83.84(12) 2 . ?
C9 Fe2 C7 143.35(13) 2 . ?
C9 Fe2 C7 49.43(14) . . ?
C7 Fe2 C7 133.43(19) 2 . ?
O4 Fe2 Fe1 64.63(12) 2 . ?
O4 Fe2 Fe1 64.63(12) . . ?
O3 Fe2 Fe1 125.77(11) . . ?
O3 Fe2 Fe1 125.77(11) 2 . ?
O1 Fe2 Fe1 36.46(8) . . ?
O1 Fe2 Fe1 36.46(8) 2 . ?
C9 Fe2 Fe1 78.92(10) 2 . ?
C9 Fe2 Fe1 78.92(10) . . ?
C7 Fe2 Fe1 113.28(10) 2 . ?
C7 Fe2 Fe1 113.28(10) . . ?
O4 Fe2 C8 45.38(13) 2 2 ?
O4 Fe2 C8 142.91(13) . 2 ?
O3 Fe2 C8 124.96(13) . 2 ?
O3 Fe2 C8 45.33(13) 2 2 ?
O1 Fe2 C8 76.98(11) . 2 ?
O1 Fe2 C8 113.84(12) 2 2 ?
C9 Fe2 C8 24.56(13) 2 2 ?
C9 Fe2 C8 162.23(13) . 2 ?
C7 Fe2 C8 24.87(13) 2 2 ?
C7 Fe2 C8 145.02(14) . 2 ?
Fe1 Fe2 C8 96.39(9) . 2 ?
O4 Fe2 C8 142.91(13) 2 . ?
O4 Fe2 C8 45.38(13) . . ?
O3 Fe2 C8 45.33(13) . . ?
O3 Fe2 C8 124.96(14) 2 . ?
O1 Fe2 C8 113.84(12) . . ?
O1 Fe2 C8 76.98(11) 2 . ?
C9 Fe2 C8 162.23(13) 2 . ?
C9 Fe2 C8 24.56(13) . . ?
C7 Fe2 C8 145.02(14) 2 . ?
C7 Fe2 C8 24.87(13) . . ?
Fe1 Fe2 C8 96.39(9) . . ?
C8 Fe2 C8 167.23(18) 2 . ?
C2 O1 Fe1 125.5(4) . . ?
C2 O1 Fe2 125.7(3) . . ?
Fe1 O1 Fe2 83.25(12) . . ?
C4 O2 Fe1 126.0(4) . . ?
C4 O2 Fe2 113.0(3) . 1_545 ?
Fe1 O2 Fe2 95.85(12) . 1_545 ?
C7 O3 Fe2 126.3(3) . . ?
C7 O3 Fe1 109.3(3) . 1_565 ?
Fe2 O3 Fe1 99.30(12) . 1_565 ?
C9 O4 Fe2 125.8(3) . . ?
C9 O4 Fe1 128.7(3) . . ?
Fe2 O4 Fe1 79.29(11) . . ?
F2 C1 F1 114.8(8) . . ?
F2 C1 F3 110.2(8) . . ?
F1 C1 F3 103.5(8) . . ?
F2 C1 C2 109.6(6) . . ?
F1 C1 C2 112.5(6) . . ?
F3 C1 C2 105.8(6) . . ?
F2 C1 Fe2 89.4(6) . . ?
F1 C1 Fe2 155.1(6) . . ?
F3 C1 Fe2 59.9(5) . . ?
C2 C1 Fe2 60.8(3) . . ?
F2 C1 Fe1 92.8(5) . . ?
F1 C1 Fe1 133.2(5) . . ?
F3 C1 Fe1 100.9(5) . . ?
Fe2 C1 Fe1 45.32(6) . . ?
C1 F3 Fe2 101.4(5) . . ?
O1 C2 C3 127.5(5) . . ?
O1 C2 C1 114.3(5) . . ?
C3 C2 C1 118.2(4) . . ?
C3 C2 Fe1 94.0(3) . . ?
C1 C2 Fe1 147.8(3) . . ?
C3 C2 Fe2 128.2(3) . . ?
C1 C2 Fe2 98.5(3) . . ?
Fe1 C2 Fe2 57.37(9) . . ?
C2 C3 C4 122.7(4) . . ?
C2 C3 Fe1 61.4(3) . . ?
C4 C3 Fe1 61.3(3) . . ?
C2 C3 H3 114(3) . . ?
C4 C3 H3 123(3) . . ?
Fe1 C3 H3 174(3) . . ?
O2 C4 C3 127.1(5) . . ?
O2 C4 C5 114.2(5) . . ?
C3 C4 C5 118.7(4) . . ?
C3 C4 Fe1 93.8(3) . . ?
C5 C4 Fe1 147.6(4) . . ?
F4 C5 F5 108.5(8) . . ?
F4 C5 F6 107.6(9) . . ?
F5 C5 F6 109.0(9) . . ?
F4 C5 C4 115.2(6) . . ?
F5 C5 C4 110.4(6) . . ?
F6 C5 C4 105.8(7) . . ?
F4 C5 Fe1 135.7(5) . . ?
F5 C5 Fe1 94.0(5) . . ?
F6 C5 Fe1 99.8(6) . . ?
C5 F6 Fe2 119.2(7) . 1_545 ?
F9 C6 F7 107.6(9) . . ?
F9 C6 F8 108.1(8) . . ?
F7 C6 F8 105.7(9) . . ?
F9 C6 C7 113.6(5) . . ?
F7 C6 C7 111.1(6) . . ?
F8 C6 C7 110.4(6) . . ?
C6 F7 Fe1 114.6(7) . 1_565 ?
O3 C7 C8 126.7(5) . . ?
O3 C7 C6 114.2(4) . . ?
C8 C7 C6 119.0(4) . . ?
C8 C7 Fe2 93.5(3) . . ?
C6 C7 Fe2 147.5(3) . . ?
O3 C7 Fe1 54.1(3) . 1_565 ?
C8 C7 Fe1 129.1(3) . 1_565 ?
C6 C7 Fe1 84.1(3) . 1_565 ?
Fe2 C7 Fe1 73.68(9) . 1_565 ?
C9 C8 C7 122.9(4) . . ?
C9 C8 Fe2 61.3(3) . . ?
C7 C8 Fe2 61.6(3) . . ?
C9 C8 H8 118(4) . . ?
C7 C8 H8 119(4) . . ?
Fe2 C8 H8 179(4) . . ?
O4 C9 C8 127.5(5) . . ?
O4 C9 C10 113.4(5) . . ?
C8 C9 C10 119.1(4) . . ?
C8 C9 Fe2 94.1(3) . . ?
C10 C9 Fe2 146.8(3) . . ?
C8 C9 Fe1 127.8(3) . . ?
C10 C9 Fe1 99.5(3) . . ?
Fe2 C9 Fe1 54.84(8) . . ?
F11 C10 F12 111.8(8) . . ?
F11 C10 F10 109.8(9) . . ?
F12 C10 F10 108.2(9) . . ?
F11 C10 C9 109.8(6) . . ?
F12 C10 C9 110.5(6) . . ?
F10 C10 C9 106.6(6) . . ?
F11 C10 Fe2 94.0(5) . . ?
F12 C10 Fe2 131.9(5) . . ?
F10 C10 Fe2 99.2(5) . . ?
C10 F10 Fe1 104.5(6) . . ?

loop_
_geom_bond_atom_site_label_1
_geom_bond_atom_site_label_2
_geom_bond_distance
_geom_bond_site_symmetry_2
_geom_bond_publ_flag
Fe1 O1 1.965(4) . ?
Fe1 O1 1.965(4) 2 ?
Fe1 O2 1.968(4) 2 ?
Fe1 O2 1.968(4) . ?
Fe1 C4 2.895(5) 2 ?
Fe1 C4 2.895(5) . ?
Fe1 C2 2.897(5) . ?
Fe1 C2 2.897(5) 2 ?
Fe1 O4 3.019(4) . ?
Fe1 O4 3.019(4) 2 ?
Fe1 Fe2 3.283(2) . ?
Fe1 C3 3.292(5) . ?
Fe1 C3 3.292(5) 2 ?
Fe2 O4 1.968(4) 2 ?
Fe2 O4 1.968(4) . ?
Fe2 O3 1.976(4) . ?
Fe2 O3 1.976(4) 2 ?
Fe2 O1 2.871(4) . ?
Fe2 O1 2.871(4) 2 ?
Fe2 C9 2.900(5) 2 ?
Fe2 C9 2.900(5) . ?
Fe2 C7 2.906(5) 2 ?
Fe2 C7 2.906(5) . ?
Fe2 C8 3.297(4) 2 ?
Fe2 C8 3.297(4) . ?
O1 C2 1.274(5) . ?
O2 C4 1.262(6) . ?
O2 Fe2 3.712(4) 1_545 ?
O3 C7 1.261(5) . ?
O3 Fe1 3.597(4) 1_565 ?
O4 C9 1.271(5) . ?
C1 F2 1.321(10) . ?
C1 F1 1.326(8) . ?
C1 F3 1.395(9) . ?
C1 C2 1.521(8) . ?
C2 C3 1.375(7) . ?
C3 C4 1.389(7) . ?
C3 H3 0.99(6) . ?
C4 C5 1.529(8) . ?
C5 F4 1.312(9) . ?
C5 F5 1.373(10) . ?
C5 F6 1.400(10) . ?
C6 F9 1.323(8) . ?
C6 F7 1.349(10) . ?
C6 F8 1.378(10) . ?
C6 C7 1.525(8) . ?
F7 Fe1 3.566(12) 1_565 ?
C7 C8 1.389(7) . ?
C7 Fe1 4.188(5) 1_565 ?
C8 C9 1.374(7) . ?
C8 H8 0.96(6) . ?
C9 C10 1.529(7) . ?
C10 F11 1.323(9) . ?
C10 F12 1.352(9) . ?
C10 F10 1.369(10) . ?
